data_2105705
loop_
_publ_author_name
'Day, Graeme M.'
'Cooper, Timothy G.'
'Cruz-Cabeza, Aurora J.'
'Hejczyk, Katarzyna E.'
'Ammon, Herman L.'
'Boerrigter, Stephan X. M.'
'Tan, Jeffrey S.'
'Della Valle, Raffaele G.'
'Venuti, Elisabetta'
'Jose, Jovan'
'Gadre, Shridhar R.'
'Desiraju, Gautam R.'
'Thakur, Tejender S.'
'van Eijck, Bouke P.'
'Facelli, Julio C.'
'Bazterra, Victor E.'
'Ferraro, Marta B.'
'Hofmann, Detlef W. M.'
'Neumann, Marcus A.'
'Leusen, Frank J. J.'
'Kendrick, John'
'Price, Sarah L.'
'Misquitta, Alston J.'
'Karamertzanis, Panagiotis G.'
'Welch, Gareth W. A.'
'Scheraga, Harold A.'
'Arnautova, Yelena A.'
'Schmidt, Martin U.'
'van de Streek, Jacco'
'Wolf, Alexandra K.'
'Schweizer, Bernd'

_publ_section_title
;
 Significant progress in predicting the crystal structures of small
 organic molecules -- a report on the fourth blind test
;
_journal_issue 2
_journal_name_full 'Acta Crystallographica Section B Structural Science'
_journal_page_first 107
_journal_page_last 125
_journal_paper_doi 10.1107/S0108768109004066
_journal_volume 65
_journal_year 2009
_chemical_formula_moiety
;
(C6 H7 N3),(C7 H8 O2)
;
_chemical_formula_sum 'C13 H15 N3 O2'
_chemical_formula_weight 245.28
_chemical_name_systematic
;
2-amino-4-methylpyrimidine, 2-methylbenzoic acid
;
_space_group_IT_number 14
_symmetry_cell_setting monoclinic
_symmetry_space_group_name_Hall '-P 2yn'
_symmetry_space_group_name_H-M 'P 1 21/n 1'
_atom_sites_solution_hydrogens geom
_atom_sites_solution_primary direct
_atom_sites_solution_secondary difmap
_audit_creation_method SHELXL-97
_cell_angle_alpha 90.00
_cell_angle_beta 96.646(3)
_cell_angle_gamma 90.00
_cell_formula_units_Z 4
_cell_length_a 7.2795(10)
_cell_length_b 13.6699(18)
_cell_length_c 12.6695(16)
_cell_measurement_reflns_used 3341
_cell_measurement_temperature 203(2)
_cell_measurement_theta_max 27.4
_cell_measurement_theta_min 2.2
_cell_volume 1252.3(3)
_computing_cell_refinement 'Bruker SMART'
_computing_data_collection 'Bruker SMART'
_computing_data_reduction 'Bruker SHELXTL'
_computing_molecular_graphics 'Bruker SHELXTL'
_computing_publication_material 'Bruker SHELXTL'
_computing_structure_refinement 'SHELXL-97 (Sheldrick, 1997)'
_computing_structure_solution 'SHELXS-97 (Sheldrick, 1990)'
_diffrn_ambient_temperature 203(2)
_diffrn_measured_fraction_theta_full 0.930
_diffrn_measured_fraction_theta_max 0.930
_diffrn_measurement_device_type 'CCD area detector'
_diffrn_measurement_method 'phi and omega scans'
_diffrn_radiation_monochromator graphite
_diffrn_radiation_source 'fine-focus sealed tube'
_diffrn_radiation_type MoK\a
_diffrn_radiation_wavelength 0.71073
_diffrn_reflns_av_R_equivalents 0.0532
_diffrn_reflns_av_sigmaI/netI 0.0556
_diffrn_reflns_limit_h_max 9
_diffrn_reflns_limit_h_min -9
_diffrn_reflns_limit_k_max 17
_diffrn_reflns_limit_k_min -17
_diffrn_reflns_limit_l_max 16
_diffrn_reflns_limit_l_min -16
_diffrn_reflns_number 10115
_diffrn_reflns_theta_full 28.30
_diffrn_reflns_theta_max 28.30
_diffrn_reflns_theta_min 2.20
_exptl_absorpt_coefficient_mu 0.090
_exptl_absorpt_correction_type none
_exptl_crystal_colour colorless
_exptl_crystal_density_diffrn 1.301
_exptl_crystal_density_method 'not measured'
_exptl_crystal_description prism
_exptl_crystal_F_000 520
_exptl_crystal_size_max 0.30
_exptl_crystal_size_mid 0.30
_exptl_crystal_size_min 0.20
_refine_diff_density_max 0.226
_refine_diff_density_min -0.200
_refine_diff_density_rms 0.055
_refine_ls_extinction_coef 0.061(5)
_refine_ls_extinction_expression Fc^*^=kFc[1+0.001xFc^2^\l^3^/sin(2\q)]^-1/4^
_refine_ls_extinction_method SHELXL
_refine_ls_goodness_of_fit_ref 1.009
_refine_ls_hydrogen_treatment mixed
_refine_ls_matrix_type full
_refine_ls_number_parameters 174
_refine_ls_number_reflns 2905
_refine_ls_number_restraints 0
_refine_ls_restrained_S_all 1.009
_refine_ls_R_factor_all 0.0799
_refine_ls_R_factor_gt 0.0457
_refine_ls_shift/su_max 0.001
_refine_ls_shift/su_mean 0.000
_refine_ls_structure_factor_coef Fsqd
_refine_ls_weighting_details 'calc w=1/[\s^2^(Fo^2^)+(0.0600P)^2^+0.0000P] where P=(Fo^2^+2Fc^2^)/3'
_refine_ls_weighting_scheme calc
_refine_ls_wR_factor_gt 0.1075
_refine_ls_wR_factor_ref 0.1218
_reflns_number_gt 1791
_reflns_number_total 2905
_reflns_threshold_expression >2sigma(I)
_cod_data_source_file bk5081sup1.cif
_cod_data_source_block expt_XV
_cod_depositor_comments
;
The following automatic conversions were performed:

'_symmetry_cell_setting' value 'Monoclinic' changed to 'monoclinic'
according to /home/saulius/struct/CIF-dictionaries/cif_core.dic
dictionary named 'cif_core.dic' version 2.4.2 from 2011-04-26.

Automatic conversion script
Id: cif_fix_values 1891 2012-01-12 08:04:46Z andrius 
;
_cod_original_sg_symbol_H-M P2(1)/n
_cod_database_code 2105705

loop_
_symmetry_equiv_pos_as_xyz
'x, y, z'
'-x+1/2, y+1/2, -z+1/2'
'-x, -y, -z'
'x-1/2, -y-1/2, z-1/2'

loop_
_atom_site_label
_atom_site_type_symbol
_atom_site_fract_x
_atom_site_fract_y
_atom_site_fract_z
_atom_site_U_iso_or_equiv
_atom_site_adp_type
_atom_site_occupancy
_atom_site_symmetry_multiplicity
_atom_site_calc_flag
_atom_site_refinement_flags
_atom_site_disorder_assembly
_atom_site_disorder_group
N11 N -0.2014(2) 1.05629(10) 0.04985(10) 0.0382(4) Uani 1 1 d . . .
C12 C -0.1356(2) 1.01550(11) 0.14345(12) 0.0330(4) Uani 1 1 d . . .
N12 N 0.0361(2) 0.97961(12) 0.15313(11) 0.0412(4) Uani 1 1 d . . .
H12A H 0.078(2) 0.9469(13) 0.2145(14) 0.049 Uiso 1 1 d . . .
H12B H 0.089(3) 0.9707(13) 0.0959(14) 0.049 Uiso 1 1 d . . .
N13 N -0.23154(18) 1.00838(10) 0.22833(9) 0.0324(3) Uani 1 1 d . . .
C14 C -0.4026(2) 1.04538(11) 0.21942(12) 0.0344(4) Uani 1 1 d . . .
C15 C -0.4765(2) 1.09168(13) 0.12732(13) 0.0422(4) Uani 1 1 d . . .
H15A H -0.5945 1.1204 0.1214 0.051 Uiso 1 1 calc R . .
C16 C -0.3701(2) 1.09386(13) 0.04499(13) 0.0419(4) Uani 1 1 d . . .
H16A H -0.4197 1.1238 -0.0188 0.050 Uiso 1 1 calc R . .
C17 C -0.5097(2) 1.03200(14) 0.31211(13) 0.0449(5) Uani 1 1 d . . .
H17A H -0.4338 0.9980 0.3685 0.067 Uiso 0.414(19) 1 calc PR A 1
H17B H -0.6200 0.9938 0.2904 0.067 Uiso 0.414(19) 1 calc PR A 1
H17C H -0.5449 1.0954 0.3375 0.067 Uiso 0.414(19) 1 calc PR A 1
H17D H -0.6276 1.0654 0.2984 0.054 Uiso 0.586(19) 1 calc PR A 2
H17E H -0.4403 1.0591 0.3754 0.054 Uiso 0.586(19) 1 calc PR A 2
H17F H -0.5308 0.9628 0.3227 0.054 Uiso 0.586(19) 1 calc PR A 2
C21 C 0.0623(2) 0.82593(11) 0.52929(11) 0.0326(4) Uani 1 1 d . . .
C22 C 0.2288(2) 0.77798(12) 0.56317(12) 0.0353(4) Uani 1 1 d . . .
C23 C 0.2467(3) 0.73560(12) 0.66401(13) 0.0415(4) Uani 1 1 d . . .
H23A H 0.3585 0.7046 0.6892 0.050 Uiso 1 1 calc R . .
C24 C 0.1065(3) 0.73768(13) 0.72759(13) 0.0448(5) Uani 1 1 d . . .
H24A H 0.1227 0.7077 0.7948 0.054 Uiso 1 1 calc R . .
C25 C -0.0571(3) 0.78332(13) 0.69346(13) 0.0455(5) Uani 1 1 d . . .
H25A H -0.1541 0.7842 0.7364 0.055 Uiso 1 1 calc R . .
C26 C -0.0777(2) 0.82809(13) 0.59511(12) 0.0401(4) Uani 1 1 d . . .
H26A H -0.1889 0.8607 0.5722 0.048 Uiso 1 1 calc R . .
C27 C 0.0273(2) 0.87447(12) 0.42353(12) 0.0342(4) Uani 1 1 d . . .
O27 O -0.12808(17) 0.92383(10) 0.41108(9) 0.0458(4) Uani 1 1 d . . .
H27 H -0.152(2) 0.9546(13) 0.3411(15) 0.055 Uiso 1 1 d . . .
O28 O 0.12949(17) 0.86829(10) 0.35444(9) 0.0531(4) Uani 1 1 d . . .
C28 C 0.3863(2) 0.77007(13) 0.49849(13) 0.0429(4) Uani 1 1 d . . .
H28A H 0.4865 0.7340 0.5381 0.064 Uiso 1 1 calc R . .
H28B H 0.4290 0.8351 0.4826 0.064 Uiso 1 1 calc R . .
H28C H 0.3462 0.7360 0.4327 0.064 Uiso 1 1 calc R . .

loop_
_atom_site_aniso_label
_atom_site_aniso_U_11
_atom_site_aniso_U_22
_atom_site_aniso_U_33
_atom_site_aniso_U_23
_atom_site_aniso_U_13
_atom_site_aniso_U_12
N11 0.0438(9) 0.0391(8) 0.0321(7) 0.0049(6) 0.0056(6) 0.0035(7)
C12 0.0355(10) 0.0325(9) 0.0312(8) -0.0002(6) 0.0053(7) -0.0017(7)
N12 0.0352(9) 0.0571(10) 0.0321(8) 0.0081(7) 0.0071(7) 0.0048(7)
N13 0.0335(8) 0.0335(8) 0.0306(7) 0.0010(5) 0.0051(6) -0.0001(6)
C14 0.0355(10) 0.0318(9) 0.0360(9) -0.0043(6) 0.0047(7) 0.0001(7)
C15 0.0421(11) 0.0422(10) 0.0418(9) -0.0011(7) 0.0032(8) 0.0099(8)
C16 0.0504(12) 0.0382(10) 0.0359(9) 0.0048(7) 0.0000(8) 0.0081(9)
C17 0.0412(11) 0.0513(12) 0.0436(10) 0.0007(8) 0.0114(8) 0.0061(9)
C21 0.0376(10) 0.0307(9) 0.0294(8) -0.0023(6) 0.0039(7) -0.0016(7)
C22 0.0394(10) 0.0300(9) 0.0363(8) -0.0026(7) 0.0038(7) -0.0020(8)
C23 0.0473(11) 0.0351(10) 0.0410(9) 0.0034(7) 0.0005(8) 0.0072(8)
C24 0.0612(13) 0.0392(10) 0.0342(9) 0.0059(7) 0.0071(9) 0.0050(9)
C25 0.0538(12) 0.0485(11) 0.0367(9) 0.0054(8) 0.0158(9) 0.0068(9)
C26 0.0433(11) 0.0435(10) 0.0344(9) 0.0009(7) 0.0078(8) 0.0048(8)
C27 0.0345(10) 0.0359(9) 0.0319(8) -0.0012(6) 0.0030(7) -0.0007(8)
O27 0.0466(8) 0.0591(9) 0.0323(6) 0.0102(5) 0.0069(6) 0.0137(6)
O28 0.0456(8) 0.0772(10) 0.0387(7) 0.0159(6) 0.0139(6) 0.0133(7)
C28 0.0387(10) 0.0501(11) 0.0399(9) 0.0020(8) 0.0048(8) 0.0037(8)

loop_
_atom_type_symbol
_atom_type_description
_atom_type_scat_dispersion_real
_atom_type_scat_dispersion_imag
_atom_type_scat_source
C C 0.0033 0.0016 'International Tables Vol C Tables 4.2.6.8 and 6.1.1.4'
H H 0.0000 0.0000 'International Tables Vol C Tables 4.2.6.8 and 6.1.1.4'
N N 0.0061 0.0033 'International Tables Vol C Tables 4.2.6.8 and 6.1.1.4'
O O 0.0106 0.0060 'International Tables Vol C Tables 4.2.6.8 and 6.1.1.4'

loop_
_geom_angle_atom_site_label_1
_geom_angle_atom_site_label_2
_geom_angle_atom_site_label_3
_geom_angle
C16 N11 C12 115.73(14)
N12 C12 N11 117.81(14)
N12 C12 N13 117.70(14)
N11 C12 N13 124.49(15)
C14 N13 C12 117.88(13)
N13 C14 C15 120.84(15)
N13 C14 C17 116.94(14)
C15 C14 C17 122.21(15)
C16 C15 C14 117.04(16)
N11 C16 C15 123.95(16)
C26 C21 C22 119.64(14)
C26 C21 C27 117.96(15)
C22 C21 C27 122.40(14)
C23 C22 C21 117.44(15)
C23 C22 C28 118.53(16)
C21 C22 C28 124.03(14)
C24 C23 C22 122.15(17)
C25 C24 C23 120.19(16)
C24 C25 C26 119.13(16)
C25 C26 C21 121.41(17)
O28 C27 O27 122.72(15)
O28 C27 C21 124.14(15)
O27 C27 C21 113.13(13)

loop_
_geom_bond_atom_site_label_1
_geom_bond_atom_site_label_2
_geom_bond_distance
N11 C16 1.326(2)
N11 C12 1.347(2)
C12 N12 1.335(2)
C12 N13 1.3517(18)
N13 C14 1.337(2)
C14 C15 1.380(2)
C14 C17 1.494(2)
C15 C16 1.370(2)
C21 C26 1.390(2)
C21 C22 1.401(2)
C21 C27 1.490(2)
C22 C23 1.395(2)
C22 C28 1.489(2)
C23 C24 1.372(2)
C24 C25 1.369(2)
C25 C26 1.381(2)
C27 O28 1.2155(17)
C27 O27 1.3108(19)

loop_
_geom_hbond_atom_site_label_D
_geom_hbond_atom_site_label_H
_geom_hbond_atom_site_label_A
_geom_hbond_distance_DH
_geom_hbond_distance_HA
_geom_hbond_distance_DA
_geom_hbond_angle_DHA
_geom_hbond_site_symmetry_A
O27 H27 N13 0.979(18) 1.650(19) 2.6193(17) 169.8(16) .
N12 H12A O28 0.919(18) 2.069(18) 2.9802(18) 170.8(15) .
N12 H12B N11 0.868(17) 2.137(18) 3.0032(19) 176.0(17) 3_575

loop_
_geom_torsion_atom_site_label_1
_geom_torsion_atom_site_label_2
_geom_torsion_atom_site_label_3
_geom_torsion_atom_site_label_4
_geom_torsion
C16 N11 C12 N12 -177.83(15)
C16 N11 C12 N13 2.2(2)
N12 C12 N13 C14 179.13(14)
N11 C12 N13 C14 -0.9(2)
C12 N13 C14 C15 -1.7(2)
C12 N13 C14 C17 176.84(14)
N13 C14 C15 C16 2.8(2)
C17 C14 C15 C16 -175.69(15)
C12 N11 C16 C15 -0.9(3)
C14 C15 C16 N11 -1.4(3)
C26 C21 C22 C23 -1.1(2)
C27 C21 C22 C23 179.64(14)
C26 C21 C22 C28 179.10(15)
C27 C21 C22 C28 -0.1(2)
C21 C22 C23 C24 1.7(2)
C28 C22 C23 C24 -178.48(16)
C22 C23 C24 C25 -0.8(3)
C23 C24 C25 C26 -0.8(3)
C24 C25 C26 C21 1.4(3)
C22 C21 C26 C25 -0.4(3)
C27 C21 C26 C25 178.85(16)
C26 C21 C27 O28 -171.38(16)
C22 C21 C27 O28 7.9(3)
C26 C21 C27 O27 7.5(2)
C22 C21 C27 O27 -173.29(14)
